data_2007651
loop_
_publ_author_name
'Christidis, Panayiotis C.'
'Tossidis, Ioannis A.'
'Paschalidis, Damianos G.'
'Tzavellas, Leandros C.'

_publ_section_title
;
 Tris(acetylacetonato)(1,10-phenanthroline)cerium(III) and
 Tris(acetylacetonato)(1,10-phenanthroline)praseodymium(III)
;
_journal_issue 9
_journal_name_full 'Acta Crystallographica Section C'
_journal_page_first 1233
_journal_page_last 1236
_journal_paper_doi 10.1107/S0108270198003898
_journal_volume 54
_journal_year 1998
_chemical_formula_iupac '[Pr(C5 H7 O2)3(C12 H8 N2)]'
_chemical_formula_moiety 'C27 H29 N2 O6 Pr1'
_chemical_formula_structural '[Pr(C5 H7 O2)3(C12 H8 N2)]'
_chemical_formula_sum 'C27 H29 N2 O6 Pr'
_chemical_formula_weight 618.45
_chemical_name_systematic
;
Tris(acetylacetonato)(1,10-phenanthroline)praseodymium(III)
;
_space_group_IT_number 14
_symmetry_cell_setting monoclinic
_symmetry_space_group_name_Hall '-P 2yn'
_symmetry_space_group_name_H-M 'P 1 21/n 1'
_audit_creation_method 'from xtal archive file using CIFIO'
_cell_angle_alpha 90.0
_cell_angle_beta 99.390(10)
_cell_angle_gamma 90.0
_cell_formula_units_Z 4
_cell_length_a 9.5150(10)
_cell_length_b 21.086(9)
_cell_length_c 14.978(2)
_cell_measurement_reflns_used 28
_cell_measurement_temperature 293
_cell_measurement_theta_max 18.91
_cell_measurement_theta_min 15.14
_cell_volume 2964.8(14)
_computing_cell_refinement DIF4
_computing_data_collection 'DIF4 (Stoe, 1988a)'
_computing_data_reduction 'REDU4 (Stoe, 1988c)'
_computing_molecular_graphics 'DIAMOND (Bergerhoff, 19??)'
_computing_publication_material 'xtal BONDLA CIFIO'
_computing_structure_refinement 'xtal CRYLSQ'
_computing_structure_solution 'xtal SIMPEL (Hall et al., 1992)'
_diffrn_ambient_temperature 293
_diffrn_measurement_device_type
;
 Modernized Philips PW1100
;
_diffrn_measurement_method \q/2\q
_diffrn_radiation_monochromator graphite
_diffrn_radiation_source 'sealed X-ray tube'
_diffrn_radiation_type 'Mo K\a'
_diffrn_radiation_wavelength 0.71073
_diffrn_reflns_av_R_equivalents 0
_diffrn_reflns_limit_h_max 11
_diffrn_reflns_limit_h_min -11
_diffrn_reflns_limit_k_max 25
_diffrn_reflns_limit_k_min 0
_diffrn_reflns_limit_l_max 17
_diffrn_reflns_limit_l_min 0
_diffrn_reflns_number 5233
_diffrn_reflns_theta_max 25.03
_diffrn_reflns_theta_min 1.68
_diffrn_standards_decay_% 4
_diffrn_standards_interval_time 120
_diffrn_standards_number 3
_exptl_absorpt_coefficient_mu 1.681
_exptl_absorpt_correction_T_max 0.777
_exptl_absorpt_correction_T_min 0.632
_exptl_absorpt_correction_type 'psi-scan (EMPIR; Stoe & Cie, 1988b)'
_exptl_crystal_colour green
_exptl_crystal_density_diffrn 1.385
_exptl_crystal_density_meas 1.38
_exptl_crystal_density_method
;
 flotation in a mixture CCl~4~--cyclohexane
;
_exptl_crystal_description prism
_exptl_crystal_F_000 1248
_exptl_crystal_size_max 0.40
_exptl_crystal_size_mid 0.20
_exptl_crystal_size_min 0.15
_refine_diff_density_max .766
_refine_diff_density_min -.931
_refine_ls_extinction_method none
_refine_ls_goodness_of_fit_all .912
_refine_ls_goodness_of_fit_obs .972
_refine_ls_hydrogen_treatment noref
_refine_ls_matrix_type full
_refine_ls_number_constraints 0
_refine_ls_number_parameters 325
_refine_ls_number_reflns 3742
_refine_ls_number_restraints 0
_refine_ls_R_factor_all .068
_refine_ls_R_factor_obs .043
_refine_ls_shift/esd_max .0084
_refine_ls_shift/esd_mean .0020
_refine_ls_structure_factor_coef F
_refine_ls_weighting_details 'w = 1/\s^2^(F~o~)'
_refine_ls_weighting_scheme calc
_refine_ls_wR_factor_all .051
_refine_ls_wR_factor_obs .045
_reflns_number_observed 3742
_reflns_number_total 5233
_reflns_observed_criterion 'refl observed if F > 4\s(F)'
_cod_data_source_file na1347.cif
_cod_data_source_block 2
_cod_depositor_comments
;
The following automatic conversions were performed:

'_refine_ls_weighting_scheme' value 'w = 1/\s^2^(F~o~)' was changed
to 'calc'. New tag '_refine_ls_weighting_details' was created. The
value of the new tag was set to 'w = 1/\s^2^(F~o~)'.

Automatic conversion script
Id: cif_fix_values 3143 2015-03-26 13:38:13Z robertas 
;
_cod_original_cell_volume 2965.0(10)
_cod_original_sg_symbol_Hall -P_2yn
_cod_original_sg_symbol_H-M 'P 21/n'
_cod_original_formula_sum 'C27 H29 N2 O6 Pr1'
_cod_database_code 2007651

loop_
_symmetry_equiv_pos_as_xyz
+x,+y,+z
1/2-x,1/2+y,1/2-z
-x,-y,-z
1/2+x,1/2-y,1/2+z

loop_
_atom_site_aniso_label
_atom_site_aniso_U_11
_atom_site_aniso_U_22
_atom_site_aniso_U_33
_atom_site_aniso_U_12
_atom_site_aniso_U_13
_atom_site_aniso_U_23
C1 .106(7) .079(7) .085(6) .019(6) .007(5) .013(5)
C2 .123(8) .065(6) .113(7) -.002(6) .004(6) .004(5)
C3 .107(7) .071(6) .081(5) -.031(5) .022(5) .004(4)
C4 .170(10) .084(9) .20(2) .060(9) -.010(10) .000(9)
C5 .122(9) .094(8) .170(10) -.050(7) .032(8) -.007(7)
C6 .089(6) .104(7) .073(5) .011(5) .003(4) -.021(5)
C7 .101(7) .127(9) .101(7) .008(6) .015(6) -.052(7)
C8 .090(6) .104(7) .111(7) .007(5) .032(6) -.047(6)
C9 .113(9) .180(10) .114(9) .009(9) -.025(7) -.058(9)
C10 .103(8) .23(2) .190(10) .010(10) .045(9) -.130(10)
C11 .084(5) .059(5) .090(6) .003(4) .028(5) .007(4)
C12 .095(6) .068(5) .107(7) .009(5) .008(5) .019(5)
C13 .066(4) .082(6) .076(5) .019(4) .015(4) .019(4)
C14 .150(10) .060(6) .150(10) -.012(6) .014(9) -.005(6)
C15 .103(7) .122(9) .099(7) .016(6) -.016(6) .024(7)
C16 .049(4) .086(5) .074(4) -.016(4) -.008(3) .012(4)
C17 .049(4) .104(6) .105(7) -.020(4) -.014(4) .031(6)
C18 .050(4) .108(7) .110(7) .002(5) .016(4) .022(6)
C19 .056(4) .085(5) .093(5) .010(4) .027(4) .018(5)
C20 .049(3) .061(4) .056(4) .005(3) .014(3) .010(3)
C21 .059(4) .062(4) .057(4) .005(3) .016(3) .004(3)
C22 .110(6) .072(5) .066(5) .003(5) .034(5) .003(4)
C23 .118(8) .112(8) .102(7) .021(7) .057(7) -.012(7)
C24 .092(7) .118(9) .117(8) .019(6) .057(6) .000(7)
C25 .140(10) .088(7) .066(5) -.018(7) .012(6) -.017(5)
C26 .110(7) .094(7) .072(5) -.031(6) -.012(5) -.015(5)
C27 .074(5) .081(5) .068(4) -.013(4) -.007(4) -.006(4)
N1 .041(2) .067(3) .060(3) -.004(3) .002(2) .007(3)
N2 .050(3) .065(4) .054(3) -.005(3) .004(2) -.001(3)
O1 .085(4) .069(4) .083(4) .007(3) -.002(3) .009(3)
O2 .068(3) .065(3) .083(3) -.013(2) .021(2) .004(3)
O3 .077(3) .094(4) .057(3) .015(3) .003(2) -.009(3)
O4 .069(3) .083(4) .083(4) -.002(3) .026(3) -.021(3)
O5 .066(3) .064(3) .092(4) -.003(2) .009(3) .005(3)
O6 .050(2) .075(3) .077(3) .003(2) .009(2) .012(3)
Pr .0462(2) .0546(2) .0512(2) .0001(2) .00980(10) .0033(2)

loop_
_atom_site_label
_atom_site_fract_x
_atom_site_fract_y
_atom_site_fract_z
_atom_site_U_iso_or_equiv
_atom_site_thermal_displace_type
_atom_site_calc_flag
_atom_site_calc_attached_atom
C1 .5086(12) .8125(5) .3128(7) .091(6) Uani no no
C2 .6476(14) .8352(5) .3367(8) .102(7) Uani no no
C3 .7675(11) .7963(5) .3496(6) .086(6) Uani no no
C4 .3830(19) .8602(6) .3064(13) .160(10) Uani no no
C5 .9166(14) .8275(6) .3674(11) .126(9) Uani no no
C6 .4526(10) .5952(5) .1311(6) .090(6) Uani no no
C7 .5804(12) .5685(6) .1143(8) .110(7) Uani no no
C8 .7141(11) .5807(6) .1656(8) .100(6) Uani no no
C9 .3149(15) .5754(8) .0719(9) .140(10) Uani no no
C10 .8492(15) .5504(10) .1354(13) .170(10) Uani no no
C11 .5815(9) .4964(4) .3869(6) .076(5) Uani no no
C12 .6998(11) .4985(5) .4571(7) .091(6) Uani no no
C13 .7719(8) .5516(4) .4890(6) .074(5) Uani no no
C14 .5113(16) .4337(5) .3575(10) .123(8) Uani no no
C15 .8897(12) .5481(6) .5715(8) .111(7) Uani no no
C16 .2254(7) .6229(4) .3370(5) .072(4) Uani no no
C17 .0834(9) .6268(5) .3561(7) .089(5) Uani no no
C18 .0578(8) .6592(6) .4288(7) .089(5) Uani no no
C19 .1678(8) .6890(4) .4845(6) .076(5) Uani no no
C20 .3077(7) .6848(3) .4614(4) .055(3) Uani no no
C21 .4225(7) .7137(3) .5186(5) .059(4) Uani no no
C22 .4016(11) .7457(4) .5987(6) .080(5) Uani no no
C23 .2565(14) .7494(6) .6183(8) .106(7) Uani no no
C24 .1476(12) .7225(6) .5646(9) .104(7) Uani no no
C25 .5181(15) .7701(5) .6546(6) .100(7) Uani no no
C26 .6509(12) .7648(5) .6327(6) .095(6) Uani no no
C27 .6651(9) .7334(4) .5519(6) .076(5) Uani no no
N1 .3323(5) .6522(3) .3883(3) .057(3) Uani no no
N2 .5557(6) .7084(3) .4961(4) .057(3) Uani no no
O1 .4735(6) .7563(3) .2976(4) .080(3) Uani no no
O2 .7665(5) .7372(3) .3488(4) .071(3) Uani no no
O3 .4431(6) .6342(3) .1929(3) .077(3) Uani no no
O4 .7398(6) .6140(3) .2351(4) .077(3) Uani no no
O5 .5283(6) .5444(3) .3456(4) .075(3) Uani no no
O6 .7496(5) .6062(3) .4564(3) .067(3) Uani no no
Pr .58718(3) .65508(2) .33746(2) .0504(2) Uani no no
H2 .66104 .87961 .34470 .10200 Uiso calc C2
H7 .57602 .54021 .06463 .11000 Uiso calc C7
H12 .73191 .45931 .48441 .09100 Uiso calc C12
H16 .24344 .59873 .28657 .07200 Uiso calc C16
H17 .00752 .60659 .31740 .08900 Uiso calc C17
H18 -.03646 .66158 .44192 .08900 Uiso calc C18
H23 .23944 .77161 .67070 .10600 Uiso calc C23
H24 .05463 .72552 .57964 .10400 Uiso calc C24
H25 .50576 .79090 .70907 .10000 Uiso calc C25
H26 .73157 .78187 .67091 .09500 Uiso calc C26
H27 .75760 .72978 .53616 .07600 Uiso calc C27

loop_
_atom_type_symbol
_atom_type_description
_atom_type_scat_dispersion_real
_atom_type_scat_dispersion_imag
_atom_type_scat_source
C ' no' .002 .002 'Int. Tables Vol IV Tables 2.2B and 2.3.1'
H ' no' 0 0 'Int. Tables Vol IV Tables 2.2B and 2.3.1'
N ' no' .004 .003 'Int. Tables Vol IV Tables 2.2B and 2.3.1'
O ' no' .008 .006 'Int. Tables Vol IV Tables 2.2B and 2.3.1'
Pr ' no' -.53 2.845 'Int. Tables Vol IV Tables 2.2B and 2.3.1'

loop_
_geom_angle_atom_site_label_1
_geom_angle_atom_site_label_2
_geom_angle_atom_site_label_3
_geom_angle
_geom_angle_publ_flag
C2 C1 C4 119.0(10) no
C2 C1 O1 126.0(10) no
C4 C1 O1 115.0(10) no
C1 C2 C3 124.0(10) no
C1 C2 H2 118.0(10) no
C3 C2 H2 118.0(10) no
C2 C3 C5 118.8(9) no
C2 C3 O2 126.0(10) no
C5 C3 O2 115.6(9) no
C7 C6 C9 118.0(10) no
C7 C6 O3 124.5(9) no
C9 C6 O3 117.0(10) no
C6 C7 C8 125.0(10) no
C6 C7 H7 118.0(10) no
C8 C7 H7 118.0(10) no
C7 C8 C10 119.0(10) no
C7 C8 O4 127.0(10) no
C10 C8 O4 114.0(10) no
C12 C11 C14 120.3(9) no
C12 C11 O5 123.6(8) no
C14 C11 O5 116.1(8) no
C11 C12 C13 125.7(9) no
C11 C12 H12 117.2(9) no
C13 C12 H12 117.1(9) no
C12 C13 C15 120.4(9) no
C12 C13 O6 125.1(7) no
C15 C13 O6 114.4(8) no
C17 C16 N1 121.3(8) no
C17 C16 H16 119.3(7) no
N1 C16 H16 119.3(7) no
C16 C17 C18 119.7(8) no
C16 C17 H17 120.0(10) no
C18 C17 H17 120.1(9) no
C17 C18 C19 120.2(8) no
C17 C18 H18 119.9(9) no
C19 C18 H18 120.0(10) no
C18 C19 C20 118.0(8) no
C18 C19 C24 122.6(9) no
C20 C19 C24 119.4(8) no
C19 C20 C21 119.0(7) no
C19 C20 N1 121.4(6) no
C21 C20 N1 119.6(6) no
C20 C21 C22 121.1(7) no
C20 C21 N2 118.1(6) no
C22 C21 N2 120.7(7) no
C21 C22 C23 117.7(8) no
C21 C22 C25 118.9(9) no
C23 C22 C25 123.5(9) no
C22 C23 C24 122.0(10) no
C22 C23 H23 119.0(10) no
C24 C23 H23 119.0(10) no
C19 C24 C23 121.0(10) no
C19 C24 H24 119.0(10) no
C23 C24 H24 119.0(10) no
C22 C25 C26 121.0(10) no
C22 C25 H25 120.0(10) no
C26 C25 H25 120.0(10) no
C25 C26 C27 118.0(9) no
C25 C26 H26 121.0(10) no
C27 C26 H26 121.0(10) no
C26 C27 N2 123.4(8) no
C26 C27 H27 118.3(8) no
N2 C27 H27 118.3(8) no
C16 N1 C20 119.4(6) no
C16 N1 Pr 119.7(5) no
C20 N1 Pr 120.6(4) no
C21 N2 C27 118.3(6) no
C21 N2 Pr 119.5(4) no
C27 N2 Pr 122.0(5) no
C1 O1 Pr 134.4(6) no
C3 O2 Pr 136.1(6) no
C6 O3 Pr 133.3(6) no
C8 O4 Pr 132.1(6) no
C11 O5 Pr 137.0(5) no
C13 O6 Pr 137.1(5) no
N1 Pr N2 61.2(2) yes
N1 Pr O1 72.5(2) no
N1 Pr O2 131.5(2) no
N1 Pr O3 80.9(2) no
N1 Pr O4 146.9(2) no
N1 Pr O5 74.5(2) yes
N1 Pr O6 106.6(2) no
N2 Pr O1 74.9(2) no
N2 Pr O2 79.5(2) no
N2 Pr O3 137.9(2) no
N2 Pr O4 150.3(2) no
N2 Pr O5 107.4(2) no
N2 Pr O6 71.0(2) yes
O1 Pr O2 70.6(2) yes
O1 Pr O3 76.9(2) yes
O1 Pr O4 116.5(2) no
O1 Pr O5 140.2(2) no
O1 Pr O6 140.4(2) no
O2 Pr O3 119.1(2) no
O2 Pr O4 79.2(2) yes
O2 Pr O5 149.1(2) no
O2 Pr O6 83.9(2) no
O3 Pr O4 71.3(2) yes
O3 Pr O5 76.4(2) no
O3 Pr O6 142.7(2) no
O4 Pr O5 81.6(2) no
O4 Pr O6 86.3(2) no
O5 Pr O6 70.9(2) yes

loop_
_geom_bond_atom_site_label_1
_geom_bond_atom_site_label_2
_geom_bond_site_symmetry_1
_geom_bond_site_symmetry_2
_geom_bond_distance
_geom_bond_publ_flag
C1 C2 . . 1.40(2) no
C1 C4 . . 1.55(2) no
C1 O1 . . 1.240(10) no
C2 C3 . . 1.39(2) no
C2 H2 . . .950(10) no
C3 C5 . . 1.55(2) no
C3 O2 . . 1.250(10) no
C6 C7 . . 1.40(2) no
C6 C9 . . 1.52(2) no
C6 O3 . . 1.250(10) no
C7 C8 . . 1.400(10) no
C7 H7 . . .950(10) no
C8 C10 . . 1.57(2) no
C8 O4 . . 1.250(10) no
C11 C12 . . 1.410(10) no
C11 C14 . . 1.510(10) no
C11 O5 . . 1.250(10) no
C12 C13 . . 1.360(10) no
C12 H12 . . .950(10) no
C13 C15 . . 1.530(10) no
C13 O6 . . 1.260(10) no
C16 C17 . . 1.430(10) no
C16 N1 . . 1.324(9) no
C16 H16 . . .950(8) no
C17 C18 . . 1.34(2) no
C17 H17 . . .950(9) no
C18 C19 . . 1.380(10) no
C18 H18 . . .950(8) no
C19 C20 . . 1.430(10) no
C19 C24 . . 1.43(2) no
C20 C21 . . 1.412(9) no
C20 N1 . . 1.345(9) no
C21 C22 . . 1.420(10) no
C21 N2 . . 1.368(9) no
C22 C23 . . 1.46(2) no
C22 C25 . . 1.380(10) no
C23 C24 . . 1.33(2) no
C23 H23 . . .950(10) no
C24 H24 . . .950(10) no
C25 C26 . . 1.36(2) no
C25 H25 . . .950(10) no
C26 C27 . . 1.410(10) no
C26 H26 . . .950(10) no
C27 N2 . . 1.333(9) no
C27 H27 . . .950(9) no
N1 Pr . . 2.659(5) yes
N2 Pr . . 2.690(6) yes
O1 Pr . . 2.423(6) yes
O2 Pr . . 2.418(5) yes
O3 Pr . . 2.407(5) yes
O4 Pr . . 2.437(6) yes
O5 Pr . . 2.408(6) yes
O6 Pr . . 2.392(5) yes

loop_
_geom_contact_atom_site_label_1
_geom_contact_atom_site_label_2
_geom_contact_distance
_geom_contact_publ_flag
N1 N2 2.722(7) no
N1 O1 3.011(9) no
N1 O3 3.291(8) no
N1 O5 3.073(8) no
N2 O1 3.117(8) no
N2 O2 3.273(8) no
N2 O6 2.959(8) no
O1 O2 2.798(8) no
O1 O3 3.004(9) no
O2 O4 3.095(8) no
O2 O6 3.215(8) no
O3 O4 2.823(8) no
O3 O5 2.979(8) no
O4 O5 3.167(8) no
O4 O6 3.304(8) no
O5 O6 2.783(7) no
